data_7130891
loop_
_publ_author_name
'Nazish, Mohd'
'Bai, Han'
'Legendre, Christina M.'
'Herbst-Irmer, Regine'
'Zhao, Lili'
'Stalke, Dietmar'
'Roesky, Herbert W.'

_publ_section_title
;
 A neutral vicinal silylene/phosphane supported unprecedented six-membered
 C2PSiAu2 ring and a silver(I) complex
;
_journal_name_full 'Chemical Communications'
_journal_paper_doi 10.1039/D2CC04163D
_journal_year 2022
_chemical_formula_moiety 'C66 H74 Ag F4 N4 P2 Si2, 2(C7 H8), 0.923(Al Cl4), 0.077(F4 Sb)'
_chemical_formula_sum 'C80 H90 Ag Al0.92 Cl3.69 F4.31 N4 P2 Sb0.08 Si2'
_chemical_formula_weight 1580.56
_space_group_crystal_system monoclinic
_space_group_IT_number 14
_space_group_name_Hall '-P 2ybc'
_space_group_name_H-M_alt 'P 1 21/c 1'
_atom_sites_solution_hydrogens geom
_audit_creation_method SHELXL-2018/3
_audit_update_record
;
2021-12-01 deposited with the CCDC.	2022-10-21 downloaded from the CCDC.
;
_cell_angle_alpha 90
_cell_angle_beta 91.83(3)
_cell_angle_gamma 90
_cell_formula_units_Z 4
_cell_length_a 13.773(2)
_cell_length_b 13.572(2)
_cell_length_c 41.898(6)
_cell_measurement_reflns_used 9852
_cell_measurement_temperature 100(2)
_cell_measurement_theta_max 23.394
_cell_measurement_theta_min 2.1735
_cell_volume 7828(2)
_computing_cell_refinement 'SAINT V8.38A'
_computing_data_collection 'APEX2 v2012.2'
_computing_data_reduction 'SAINT V8.38A'
_computing_molecular_graphics 'XP Version 5.1'
_computing_publication_material 'XP Version 5.1'
_computing_structure_refinement 'SHELXL-2018/3 (Sheldrick, 2018)'
_computing_structure_solution 'SHELXT 2018/2 (Sheldrick, 2018)'
_diffrn_ambient_temperature 100(2)
_diffrn_measured_fraction_theta_full 1.000
_diffrn_measured_fraction_theta_max 0.998
_diffrn_measurement_device_type 'Bruker Smart APEX II Quazar'
_diffrn_measurement_method 'omega scans'
_diffrn_radiation_type MoK\a
_diffrn_radiation_wavelength 0.71073
_diffrn_reflns_av_R_equivalents 0.1034
_diffrn_reflns_av_unetI/netI 0.0557
_diffrn_reflns_Laue_measured_fraction_full 1.000
_diffrn_reflns_Laue_measured_fraction_max 0.998
_diffrn_reflns_limit_h_max 17
_diffrn_reflns_limit_h_min -17
_diffrn_reflns_limit_k_max 16
_diffrn_reflns_limit_k_min -16
_diffrn_reflns_limit_l_max 52
_diffrn_reflns_limit_l_min -52
_diffrn_reflns_number 146476
_diffrn_reflns_point_group_measured_fraction_full 1.000
_diffrn_reflns_point_group_measured_fraction_max 0.998
_diffrn_reflns_theta_full 25.242
_diffrn_reflns_theta_max 26.423
_diffrn_reflns_theta_min 1.479
_diffrn_source 'INCOATEC Microsource'
_exptl_absorpt_coefficient_mu 0.547
_exptl_absorpt_correction_T_max 0.7454
_exptl_absorpt_correction_T_min 0.5447
_exptl_absorpt_correction_type multi-scan
_exptl_absorpt_process_details
;
 SADABS 2016/2: Krause, L., Herbst-Irmer, R., Sheldrick G.M. & Stalke D.,
 J. Appl. Cryst. 48 (2015) 3-10
;
_exptl_crystal_colour colourless
_exptl_crystal_density_diffrn 1.341
_exptl_crystal_description block
_exptl_crystal_F_000 3282
_exptl_crystal_size_max 0.188
_exptl_crystal_size_mid 0.164
_exptl_crystal_size_min 0.153
_refine_diff_density_max 1.275
_refine_diff_density_min -1.072
_refine_diff_density_rms 0.083
_refine_ls_extinction_method none
_refine_ls_goodness_of_fit_ref 1.016
_refine_ls_hydrogen_treatment constr
_refine_ls_matrix_type full
_refine_ls_number_parameters 1176
_refine_ls_number_reflns 16046
_refine_ls_number_restraints 2110
_refine_ls_restrained_S_all 1.065
_refine_ls_R_factor_all 0.0736
_refine_ls_R_factor_gt 0.0478
_refine_ls_shift/su_max 0.001
_refine_ls_shift/su_mean 0.000
_refine_ls_structure_factor_coef Fsqd
_refine_ls_weighting_details 'w=1/[\s^2^(Fo^2^)+(0.0620P)^2^+7.3945P] where P=(Fo^2^+2Fc^2^)/3'
_refine_ls_weighting_scheme calc
_refine_ls_wR_factor_gt 0.1115
_refine_ls_wR_factor_ref 0.1259
_reflns_Friedel_coverage 0.000
_reflns_number_gt 11952
_reflns_number_total 16046
_reflns_threshold_expression 'I > 2\s(I)'
_cod_data_source_file d2cc04163d2.cif
_cod_data_source_block sad_a_SbF4
_cod_original_sg_symbol_H-M 'P 21/c'
_cod_database_code 7130891
_shelx_shelxl_version_number 2018/3
_shelx_space_group_comment
;
The symmetry employed for this shelxl refinement is uniquely defined
by the following loop, which should always be used as a source of
symmetry information in preference to the above space-group names.
They are only intended as comments.
;
_shelx_estimated_absorpt_t_min 0.904
_shelx_estimated_absorpt_t_max 0.921

loop_
_space_group_symop_operation_xyz
'x, y, z'
'-x, y+1/2, -z+1/2'
'-x, -y, -z'
'x, -y-1/2, z-1/2'

loop_
_atom_site_label
_atom_site_type_symbol
_atom_site_fract_x
_atom_site_fract_y
_atom_site_fract_z
_atom_site_U_iso_or_equiv
_atom_site_adp_type
_atom_site_occupancy
_atom_site_site_symmetry_order
_atom_site_calc_flag
_atom_site_refinement_flags_posn
_atom_site_refinement_flags_adp
_atom_site_refinement_flags_occupancy
_atom_site_disorder_assembly
_atom_site_disorder_group
Ag1 Ag 0.21479(2) 0.09042(2) 0.63080(2) 0.02196(7) Uani 1 1 d . . . . .
Al1 Al 0.7620(6) 0.6208(5) 0.62187(15) 0.0325(12) Uani 0.529(3) 1 d D U P A 1
Cl1 Cl 0.76168(19) 0.7378(3) 0.58775(6) 0.0449(7) Uani 0.529(3) 1 d D U P A 1
Cl2 Cl 0.76882(17) 0.4796(2) 0.59946(8) 0.0666(8) Uani 0.529(3) 1 d D U P A 1
Cl3 Cl 0.8899(6) 0.6328(6) 0.6518(2) 0.0368(11) Uani 0.529(3) 1 d D U P A 1
Cl4 Cl 0.6317(5) 0.6337(6) 0.64766(16) 0.0363(11) Uani 0.529(3) 1 d D U P A 1
Sb1A Sb 0.7677(10) 0.6374(11) 0.6122(3) 0.041(2) Uani 0.0771(14) 1 d D U P B 2
F1A F 0.785(3) 0.783(2) 0.6087(9) 0.049(5) Uani 0.0771(14) 1 d D U P B 2
F2A F 0.697(3) 0.565(3) 0.5823(10) 0.055(5) Uani 0.0771(14) 1 d D U P B 2
F3A F 0.852(2) 0.674(3) 0.6456(7) 0.048(4) Uani 0.0771(14) 1 d D U P B 2
F4A F 0.663(3) 0.651(4) 0.6438(10) 0.043(5) Uani 0.0771(14) 1 d D U P B 2
Al1A Al 0.7465(7) 0.6455(7) 0.6174(2) 0.0320(16) Uani 0.394(3) 1 d D U P C 3
Cl1A Cl 0.7625(3) 0.7854(3) 0.59585(10) 0.0390(8) Uani 0.394(3) 1 d D U P C 3
Cl2A Cl 0.7324(4) 0.5307(4) 0.58287(11) 0.0839(15) Uani 0.394(3) 1 d D U P C 3
Cl3A Cl 0.8724(8) 0.6142(8) 0.6474(3) 0.0407(16) Uani 0.394(3) 1 d D U P C 3
Cl4A Cl 0.6206(8) 0.6533(9) 0.6448(3) 0.057(3) Uani 0.394(3) 1 d D U P C 3
P1 P 0.13626(6) 0.11551(6) 0.68141(2) 0.02175(18) Uani 1 1 d . . . . .
Si1 Si 0.19007(6) 0.35519(7) 0.65560(2) 0.02313(19) Uani 1 1 d . . . . .
F1 F 0.28775(13) 0.30081(14) 0.66797(5) 0.0322(4) Uani 1 1 d . . . . .
N1 N 0.18980(19) 0.46890(19) 0.63342(6) 0.0247(6) Uani 1 1 d D . . . .
Si2 Si 0.47861(6) 0.07355(7) 0.60862(2) 0.02390(19) Uani 1 1 d . . . . .
F2 F 0.17982(13) 0.28308(13) 0.62373(4) 0.0271(4) Uani 1 1 d . . . . .
N2 N 0.2201(2) 0.4684(2) 0.68387(6) 0.0276(6) Uani 1 1 d D . . . .
C2 C 0.2190(2) 0.5259(2) 0.65882(8) 0.0254(7) Uani 1 1 d . . . . .
P3 P 0.24308(5) 0.01553(6) 0.57926(2) 0.02024(17) Uani 1 1 d . . . . .
F3 F 0.41699(15) 0.17081(15) 0.59978(5) 0.0398(5) Uani 1 1 d . . . . .
C3 C 0.2498(2) 0.6306(2) 0.65748(7) 0.0259(7) Uani 1 1 d . . . . .
F4 F 0.41220(12) 0.05258(14) 0.64010(4) 0.0304(4) Uani 1 1 d . . . . .
N4 N 0.59539(18) 0.06450(19) 0.63017(6) 0.0222(6) Uani 1 1 d D . . . .
C4 C 0.3426(2) 0.6517(3) 0.64644(8) 0.0305(8) Uani 1 1 d . . . . .
H4 H 0.383556 0.599981 0.639613 0.037 Uiso 1 1 calc R U . . .
C5 C 0.3739(3) 0.7483(3) 0.64561(9) 0.0359(8) Uani 1 1 d . . . . .
H5 H 0.436753 0.762957 0.638163 0.043 Uiso 1 1 calc R U . . .
C6 C 0.3146(3) 0.8243(3) 0.65551(8) 0.0355(8) Uani 1 1 d . . . . .
H6 H 0.336823 0.890487 0.654989 0.043 Uiso 1 1 calc R U . . .
C7 C 0.2229(3) 0.8030(3) 0.66616(8) 0.0320(8) Uani 1 1 d . . . . .
H7 H 0.181961 0.854838 0.672887 0.038 Uiso 1 1 calc R U . . .
C8 C 0.1905(2) 0.7066(3) 0.66707(8) 0.0292(7) Uani 1 1 d . . . . .
H8 H 0.127303 0.692506 0.674300 0.035 Uiso 1 1 calc R U . . .
C9 C 0.1623(3) 0.4976(2) 0.59994(8) 0.0350(8) Uani 1 1 d D . . . .
C10 C 0.1379(4) 0.6069(3) 0.59653(10) 0.0559(13) Uani 1 1 d D . . . .
H10A H 0.110535 0.619512 0.575039 0.084 Uiso 1 1 calc R U . . .
H10B H 0.197145 0.645989 0.599940 0.084 Uiso 1 1 calc R U . . .
H10C H 0.090428 0.625273 0.612402 0.084 Uiso 1 1 calc R U . . .
C11 C 0.2470(4) 0.4721(3) 0.57901(10) 0.0595(13) Uani 1 1 d D . . . .
H11A H 0.228488 0.484183 0.556572 0.089 Uiso 1 1 calc R U . . .
H11B H 0.264015 0.402448 0.581879 0.089 Uiso 1 1 calc R U . . .
H11C H 0.303136 0.513147 0.585093 0.089 Uiso 1 1 calc R U . . .
C12 C 0.0719(3) 0.4397(3) 0.58931(10) 0.0494(11) Uani 1 1 d D . . . .
H12A H 0.055732 0.454526 0.566870 0.074 Uiso 1 1 calc R U . . .
H12B H 0.017456 0.458459 0.602512 0.074 Uiso 1 1 calc R U . . .
H12C H 0.084626 0.369024 0.591703 0.074 Uiso 1 1 calc R U . . .
C13 C 0.2515(3) 0.4903(3) 0.71740(8) 0.0389(9) Uani 1 1 d D . . . .
C14 C 0.3547(3) 0.5319(4) 0.71933(10) 0.0618(14) Uani 1 1 d D . . . .
H14A H 0.398183 0.488464 0.707763 0.093 Uiso 1 1 calc R U . . .
H14B H 0.376840 0.536248 0.741747 0.093 Uiso 1 1 calc R U . . .
H14C H 0.355163 0.597755 0.709719 0.093 Uiso 1 1 calc R U . . .
C15 C 0.1795(4) 0.5601(3) 0.73243(10) 0.0609(14) Uani 1 1 d D . . . .
H15A H 0.185858 0.625870 0.723086 0.091 Uiso 1 1 calc R U . . .
H15B H 0.192904 0.563584 0.755509 0.091 Uiso 1 1 calc R U . . .
H15C H 0.113233 0.535705 0.728364 0.091 Uiso 1 1 calc R U . . .
C16 C 0.2490(3) 0.3921(3) 0.73517(8) 0.0430(10) Uani 1 1 d D . . . .
H16A H 0.183393 0.364202 0.733307 0.065 Uiso 1 1 calc R U . . .
H16B H 0.266606 0.402728 0.757754 0.065 Uiso 1 1 calc R U . . .
H16C H 0.295268 0.346352 0.725857 0.065 Uiso 1 1 calc R U . . .
C17 C 0.6461(2) 0.1025(2) 0.60584(7) 0.0236(7) Uani 1 1 d . . . . .
C18 C 0.7526(2) 0.1232(2) 0.60505(7) 0.0240(7) Uani 1 1 d . . . . .
C19 C 0.8154(3) 0.0564(3) 0.59119(8) 0.0339(8) Uani 1 1 d . . . . .
H19 H 0.792125 -0.005910 0.583974 0.041 Uiso 1 1 calc R U . . .
C20 C 0.9126(3) 0.0817(3) 0.58800(9) 0.0379(9) Uani 1 1 d . . . . .
H20 H 0.955663 0.036560 0.578464 0.046 Uiso 1 1 calc R U . . .
C21 C 0.9465(2) 0.1714(3) 0.59854(9) 0.0369(9) Uani 1 1 d . . . . .
H21 H 1.012815 0.188252 0.596043 0.044 Uiso 1 1 calc R U . . .
C22 C 0.8850(2) 0.2372(3) 0.61273(8) 0.0344(8) Uani 1 1 d . . . . .
H22 H 0.908845 0.298934 0.620210 0.041 Uiso 1 1 calc R U . . .
C23 C 0.7876(2) 0.2126(3) 0.61606(8) 0.0281(7) Uani 1 1 d . . . . .
H23 H 0.745162 0.257671 0.625947 0.034 Uiso 1 1 calc R U . . .
N3 N 0.5841(2) 0.1188(2) 0.58232(6) 0.0332(7) Uani 1 1 d D . . . .
C24 C 0.5945(3) 0.1755(3) 0.55222(8) 0.0371(8) Uani 1 1 d D U . . .
C25 C 0.6947(3) 0.1528(4) 0.53560(10) 0.0378(12) Uani 0.802(6) 1 d D U P D 1
H25A H 0.705145 0.081371 0.534915 0.057 Uiso 0.802(6) 1 calc R U P D 1
H25B H 0.748148 0.183881 0.547883 0.057 Uiso 0.802(6) 1 calc R U P D 1
H25C H 0.692416 0.179080 0.513813 0.057 Uiso 0.802(6) 1 calc R U P D 1
C26 C 0.5926(4) 0.2833(3) 0.55959(12) 0.0457(13) Uani 0.802(6) 1 d D U P D 1
H26A H 0.593577 0.320967 0.539644 0.069 Uiso 0.802(6) 1 calc R U P D 1
H26B H 0.649516 0.300570 0.573056 0.069 Uiso 0.802(6) 1 calc R U P D 1
H26C H 0.533309 0.299035 0.570891 0.069 Uiso 0.802(6) 1 calc R U P D 1
C27 C 0.5153(4) 0.1431(5) 0.52933(11) 0.0509(16) Uani 0.802(6) 1 d D U P D 1
H27A H 0.518382 0.181608 0.509609 0.076 Uiso 0.802(6) 1 calc R U P D 1
H27B H 0.452132 0.153449 0.538946 0.076 Uiso 0.802(6) 1 calc R U P D 1
H27C H 0.523361 0.073011 0.524453 0.076 Uiso 0.802(6) 1 calc R U P D 1
C25A C 0.5807(17) 0.0974(12) 0.5274(4) 0.050(5) Uani 0.198(6) 1 d D U P D 2
H25D H 0.527336 0.053821 0.533199 0.074 Uiso 0.198(6) 1 calc R U P D 2
H25E H 0.565081 0.128174 0.506668 0.074 Uiso 0.198(6) 1 calc R U P D 2
H25F H 0.640565 0.058850 0.525888 0.074 Uiso 0.198(6) 1 calc R U P D 2
C26A C 0.6683(11) 0.2521(12) 0.5506(5) 0.045(5) Uani 0.198(6) 1 d D U P D 2
H26D H 0.665700 0.282145 0.529330 0.053 Uiso 0.198(6) 1 calc R U P D 2
H26E H 0.656219 0.302639 0.566715 0.053 Uiso 0.198(6) 1 calc R U P D 2
H26F H 0.732675 0.223101 0.554708 0.053 Uiso 0.198(6) 1 calc R U P D 2
C27A C 0.4921(9) 0.2372(12) 0.5485(4) 0.040(4) Uani 0.198(6) 1 d D U P D 2
H27D H 0.437267 0.191420 0.549318 0.061 Uiso 0.198(6) 1 calc R U P D 2
H27E H 0.488286 0.284932 0.565989 0.061 Uiso 0.198(6) 1 calc R U P D 2
H27F H 0.489823 0.272165 0.528037 0.061 Uiso 0.198(6) 1 calc R U P D 2
C28 C 0.6335(2) 0.0214(2) 0.66084(7) 0.0275(7) Uani 1 1 d D U . . .
C29 C 0.7104(5) 0.0826(5) 0.67749(15) 0.0356(18) Uani 0.521(6) 1 d D U P E 1
H29A H 0.766997 0.087583 0.664008 0.053 Uiso 0.521(6) 1 calc R U P E 1
H29B H 0.729583 0.051478 0.697836 0.053 Uiso 0.521(6) 1 calc R U P E 1
H29C H 0.684729 0.148628 0.681510 0.053 Uiso 0.521(6) 1 calc R U P E 1
C30 C 0.6843(5) -0.0807(5) 0.65093(16) 0.0384(18) Uani 0.521(6) 1 d D U P E 1
H30A H 0.634605 -0.126663 0.642743 0.058 Uiso 0.521(6) 1 calc R U P E 1
H30B H 0.717867 -0.109437 0.669683 0.058 Uiso 0.521(6) 1 calc R U P E 1
H30C H 0.731277 -0.067979 0.634339 0.058 Uiso 0.521(6) 1 calc R U P E 1
C31 C 0.5551(5) -0.0072(7) 0.68289(18) 0.040(2) Uani 0.521(6) 1 d D U P E 1
H31A H 0.511957 -0.055369 0.672321 0.060 Uiso 0.521(6) 1 calc R U P E 1
H31B H 0.517674 0.051383 0.688494 0.060 Uiso 0.521(6) 1 calc R U P E 1
H31C H 0.584311 -0.036311 0.702333 0.060 Uiso 0.521(6) 1 calc R U P E 1
C29A C 0.6133(6) 0.1079(6) 0.68582(16) 0.038(2) Uani 0.479(6) 1 d D U P E 2
H29D H 0.648339 0.167359 0.679635 0.056 Uiso 0.479(6) 1 calc R U P E 2
H29E H 0.635687 0.087296 0.707234 0.056 Uiso 0.479(6) 1 calc R U P E 2
H29F H 0.543469 0.121786 0.685868 0.056 Uiso 0.479(6) 1 calc R U P E 2
C30A C 0.7391(5) 0.0003(7) 0.66295(17) 0.039(2) Uani 0.479(6) 1 d D U P E 2
H30D H 0.755962 -0.045262 0.645836 0.059 Uiso 0.479(6) 1 calc R U P E 2
H30E H 0.755677 -0.029676 0.683694 0.059 Uiso 0.479(6) 1 calc R U P E 2
H30F H 0.775499 0.061805 0.660699 0.059 Uiso 0.479(6) 1 calc R U P E 2
C31A C 0.5736(6) -0.0656(6) 0.6700(2) 0.041(2) Uani 0.479(6) 1 d D U P E 2
H31D H 0.504801 -0.047178 0.669540 0.061 Uiso 0.479(6) 1 calc R U P E 2
H31E H 0.593253 -0.086964 0.691640 0.061 Uiso 0.479(6) 1 calc R U P E 2
H31F H 0.583686 -0.119580 0.654969 0.061 Uiso 0.479(6) 1 calc R U P E 2
C32 C 0.0756(2) 0.3157(2) 0.67524(7) 0.0219(6) Uani 1 1 d . . . . .
C33 C 0.0059(2) 0.3894(2) 0.67872(8) 0.0272(7) Uani 1 1 d . . . . .
H33 H 0.021357 0.454993 0.672799 0.033 Uiso 1 1 calc R U . . .
C34 C -0.0854(2) 0.3700(3) 0.69057(8) 0.0305(8) Uani 1 1 d . . . . .
H34 H -0.131644 0.421540 0.692252 0.037 Uiso 1 1 calc R U . . .
C35 C -0.1082(2) 0.2757(3) 0.69983(8) 0.0296(7) Uani 1 1 d . . . . .
H35 H -0.170261 0.262076 0.708029 0.035 Uiso 1 1 calc R U . . .
C36 C -0.0410(2) 0.2009(2) 0.69724(7) 0.0252(7) Uani 1 1 d . . . . .
H36 H -0.057088 0.136220 0.703970 0.030 Uiso 1 1 calc R U . . .
C37 C 0.0508(2) 0.2190(2) 0.68478(7) 0.0225(6) Uani 1 1 d . . . . .
C38 C 0.0630(2) 0.0068(2) 0.68944(7) 0.0237(7) Uani 1 1 d . . . . .
C39 C 0.0048(2) -0.0300(3) 0.66434(8) 0.0281(7) Uani 1 1 d . . . . .
H39 H 0.002398 0.003526 0.644425 0.034 Uiso 1 1 calc R U . . .
C40 C -0.0497(2) -0.1149(3) 0.66805(8) 0.0306(8) Uani 1 1 d . . . . .
H40 H -0.088984 -0.139401 0.650770 0.037 Uiso 1 1 calc R U . . .
C41 C -0.0466(3) -0.1638(3) 0.69722(9) 0.0359(8) Uani 1 1 d . . . . .
H41 H -0.083616 -0.222165 0.699933 0.043 Uiso 1 1 calc R U . . .
C42 C 0.0103(3) -0.1275(3) 0.72215(8) 0.0361(8) Uani 1 1 d . . . . .
H42 H 0.012100 -0.160965 0.742076 0.043 Uiso 1 1 calc R U . . .
C43 C 0.0647(2) -0.0429(3) 0.71857(8) 0.0296(7) Uani 1 1 d . . . . .
H43 H 0.103439 -0.018551 0.736006 0.035 Uiso 1 1 calc R U . . .
C44 C 0.2188(2) 0.1250(2) 0.71602(7) 0.0246(7) Uani 1 1 d . . . . .
C45 C 0.1877(2) 0.1544(2) 0.74599(8) 0.0275(7) Uani 1 1 d . . . . .
H45 H 0.121902 0.172997 0.748593 0.033 Uiso 1 1 calc R U . . .
C46 C 0.2526(2) 0.1566(3) 0.77187(8) 0.0325(8) Uani 1 1 d . . . . .
H46 H 0.231436 0.177197 0.792168 0.039 Uiso 1 1 calc R U . . .
C47 C 0.3487(3) 0.1287(3) 0.76831(9) 0.0392(9) Uani 1 1 d . . . . .
H47 H 0.393009 0.129729 0.786144 0.047 Uiso 1 1 calc R U . . .
C48 C 0.3795(3) 0.0995(3) 0.73873(9) 0.0442(10) Uani 1 1 d . . . . .
H48 H 0.445142 0.080351 0.736308 0.053 Uiso 1 1 calc R U . . .
C49 C 0.3155(2) 0.0980(3) 0.71261(8) 0.0338(8) Uani 1 1 d . . . . .
H49 H 0.337622 0.078575 0.692300 0.041 Uiso 1 1 calc R U . . .
C50 C 0.4421(2) -0.0399(2) 0.58534(7) 0.0225(7) Uani 1 1 d . . . . .
C51 C 0.5172(2) -0.1082(2) 0.57976(8) 0.0264(7) Uani 1 1 d . . . . .
H51 H 0.581989 -0.091085 0.585957 0.032 Uiso 1 1 calc R U . . .
C52 C 0.5001(2) -0.1986(3) 0.56569(8) 0.0296(7) Uani 1 1 d . . . . .
H52 H 0.552445 -0.242670 0.562499 0.035 Uiso 1 1 calc R U . . .
C53 C 0.4063(2) -0.2252(3) 0.55620(8) 0.0278(7) Uani 1 1 d . . . . .
H53 H 0.393883 -0.287671 0.546731 0.033 Uiso 1 1 calc R U . . .
C54 C 0.3310(2) -0.1595(2) 0.56070(7) 0.0244(7) Uani 1 1 d . . . . .
H54 H 0.266885 -0.177083 0.553885 0.029 Uiso 1 1 calc R U . . .
C55 C 0.3475(2) -0.0680(2) 0.57503(7) 0.0220(6) Uani 1 1 d . . . . .
C56 C 0.1370(2) -0.0589(2) 0.56770(7) 0.0221(6) Uani 1 1 d . . . . .
C57 C 0.0963(2) -0.1180(2) 0.59091(8) 0.0244(7) Uani 1 1 d . . . . .
H57 H 0.124777 -0.119718 0.611845 0.029 Uiso 1 1 calc R U . . .
C58 C 0.0146(2) -0.1742(2) 0.58375(8) 0.0288(7) Uani 1 1 d . . . . .
H58 H -0.013167 -0.213775 0.599794 0.035 Uiso 1 1 calc R U . . .
C59 C -0.0268(2) -0.1727(3) 0.55309(8) 0.0312(8) Uani 1 1 d . . . . .
H59 H -0.082946 -0.211114 0.548149 0.037 Uiso 1 1 calc R U . . .
C60 C 0.0137(2) -0.1157(3) 0.52989(8) 0.0329(8) Uani 1 1 d . . . . .
H60 H -0.014604 -0.115040 0.508915 0.039 Uiso 1 1 calc R U . . .
C61 C 0.0958(2) -0.0589(2) 0.53686(8) 0.0274(7) Uani 1 1 d . . . . .
H61 H 0.123752 -0.020150 0.520647 0.033 Uiso 1 1 calc R U . . .
C62 C 0.2511(2) 0.1018(2) 0.54612(7) 0.0238(7) Uani 1 1 d . . . . .
C63 C 0.2134(2) 0.1954(2) 0.54944(8) 0.0277(7) Uani 1 1 d . . . . .
H63 H 0.188636 0.215375 0.569326 0.033 Uiso 1 1 calc R U . . .
C64 C 0.2115(3) 0.2605(3) 0.52377(8) 0.0340(8) Uani 1 1 d . . . . .
H64 H 0.183987 0.324216 0.525930 0.041 Uiso 1 1 calc R U . . .
C65 C 0.2498(3) 0.2319(3) 0.49508(8) 0.0339(8) Uani 1 1 d . . . . .
H65 H 0.249725 0.276666 0.477651 0.041 Uiso 1 1 calc R U . . .
C66 C 0.2881(3) 0.1390(3) 0.49165(8) 0.0336(8) Uani 1 1 d . . . . .
H66 H 0.313885 0.119673 0.471832 0.040 Uiso 1 1 calc R U . . .
C67 C 0.2892(2) 0.0735(2) 0.51702(8) 0.0274(7) Uani 1 1 d . . . . .
H67 H 0.315758 0.009395 0.514626 0.033 Uiso 1 1 calc R U . . .
C68 C 0.5270(6) 0.3587(8) 0.65282(18) 0.058(2) Uani 0.695(6) 1 d D U P F 1
H68A H 0.465097 0.323428 0.650543 0.088 Uiso 0.695(6) 1 calc R U P F 1
H68B H 0.517387 0.427912 0.646820 0.088 Uiso 0.695(6) 1 calc R U P F 1
H68C H 0.574488 0.328647 0.638874 0.088 Uiso 0.695(6) 1 calc R U P F 1
C69 C 0.5637(4) 0.3529(4) 0.68678(13) 0.0440(15) Uani 0.695(6) 1 d D U P F 1
C70 C 0.6491(7) 0.3957(12) 0.69711(18) 0.037(2) Uani 0.695(6) 1 d D U P F 1
H70 H 0.686061 0.432044 0.682378 0.044 Uiso 0.695(6) 1 calc R U P F 1
C71 C 0.6831(4) 0.3874(4) 0.72857(15) 0.0469(15) Uani 0.695(6) 1 d D U P F 1
H71 H 0.743549 0.416639 0.734701 0.056 Uiso 0.695(6) 1 calc R U P F 1
C72 C 0.6325(5) 0.3389(7) 0.75054(18) 0.0544(19) Uani 0.695(6) 1 d D U P F 1
H72 H 0.655869 0.334192 0.772073 0.065 Uiso 0.695(6) 1 calc R U P F 1
C73 C 0.5442(6) 0.2954(9) 0.74066(19) 0.074(3) Uani 0.695(6) 1 d D U P F 1
H73 H 0.506162 0.262701 0.755930 0.089 Uiso 0.695(6) 1 calc R U P F 1
C74 C 0.5119(7) 0.2992(8) 0.70973(17) 0.076(3) Uani 0.695(6) 1 d D U P F 1
H74 H 0.453919 0.265533 0.703410 0.092 Uiso 0.695(6) 1 calc R U P F 1
C68A C 0.579(2) 0.318(2) 0.7512(4) 0.089(8) Uani 0.305(6) 1 d D U P F 2
H68D H 0.517956 0.285435 0.756143 0.134 Uiso 0.305(6) 1 calc R U P F 2
H68E H 0.633695 0.274377 0.757179 0.134 Uiso 0.305(6) 1 calc R U P F 2
H68F H 0.585173 0.379533 0.763337 0.134 Uiso 0.305(6) 1 calc R U P F 2
C69A C 0.5808(10) 0.3397(11) 0.7163(3) 0.052(3) Uani 0.305(6) 1 d D U P F 2
C70A C 0.6590(18) 0.385(3) 0.7035(5) 0.050(5) Uani 0.305(6) 1 d D U P F 2
H70A H 0.712643 0.401948 0.717240 0.060 Uiso 0.305(6) 1 calc R U P F 2
C71A C 0.6633(9) 0.4071(10) 0.6719(4) 0.057(4) Uani 0.305(6) 1 d D U P F 2
H71A H 0.719908 0.437223 0.663949 0.069 Uiso 0.305(6) 1 calc R U P F 2
C72A C 0.5873(9) 0.3865(9) 0.6517(3) 0.048(3) Uani 0.305(6) 1 d D U P F 2
H72A H 0.586443 0.409361 0.630293 0.057 Uiso 0.305(6) 1 calc R U P F 2
C73A C 0.5120(16) 0.332(2) 0.6627(4) 0.076(6) Uani 0.305(6) 1 d D U P F 2
H73A H 0.462882 0.309374 0.648046 0.091 Uiso 0.305(6) 1 calc R U P F 2
C74A C 0.5058(12) 0.3097(19) 0.6947(3) 0.074(5) Uani 0.305(6) 1 d D U P F 2
H74A H 0.451494 0.274342 0.702101 0.089 Uiso 0.305(6) 1 calc R U P F 2
C75 C 0.5004(6) 0.5168(7) 0.57572(17) 0.0462(19) Uani 0.5 1 d D U P G -1
H75A H 0.477401 0.582473 0.581534 0.069 Uiso 0.5 1 calc R U P G -1
H75B H 0.565624 0.506133 0.585145 0.069 Uiso 0.5 1 calc R U P G -1
H75C H 0.456025 0.466819 0.583772 0.069 Uiso 0.5 1 calc R U P G -1
C76 C 0.5039(7) 0.5088(9) 0.5399(2) 0.035(2) Uani 0.5 1 d D U P G -1
C77 C 0.5810(9) 0.5460(13) 0.5239(2) 0.065(4) Uani 0.5 1 d D U P G -1
H77 H 0.631283 0.579265 0.535602 0.078 Uiso 0.5 1 calc R U P G -1
C78 C 0.5874(11) 0.5365(14) 0.4914(3) 0.087(5) Uani 0.5 1 d D U P G -1
H78 H 0.642760 0.561220 0.481088 0.104 Uiso 0.5 1 calc R U P G -1
C79 C 0.5147(10) 0.4917(11) 0.4738(2) 0.055(3) Uani 0.5 1 d D U P G -1
H79 H 0.517031 0.488992 0.451149 0.066 Uiso 0.5 1 calc R U P G -1
C80 C 0.4384(9) 0.4509(11) 0.4893(2) 0.051(3) Uani 0.5 1 d D U P G -1
H80 H 0.387965 0.418325 0.477417 0.061 Uiso 0.5 1 calc R U P G -1
C81 C 0.4349(8) 0.4570(10) 0.5216(2) 0.049(2) Uani 0.5 1 d D U P G -1
H81 H 0.383652 0.424854 0.532072 0.058 Uiso 0.5 1 calc R U P G -1
C100 C -0.1431(10) 0.4019(11) 0.5172(4) 0.102(5) Uani 0.5 1 d D U P H -1
H10D H -0.202506 0.437801 0.511000 0.153 Uiso 0.5 1 calc R U P H -1
H10E H -0.138851 0.394882 0.540447 0.153 Uiso 0.5 1 calc R U P H -1
H10F H -0.144518 0.336490 0.507256 0.153 Uiso 0.5 1 calc R U P H -1
C101 C -0.0570(8) 0.4574(9) 0.5062(3) 0.065(3) Uani 0.5 1 d D U P H -1
C102 C -0.0405(10) 0.5557(9) 0.5139(4) 0.067(3) Uani 0.5 1 d D U P H -1
H102 H -0.085403 0.590195 0.526469 0.081 Uiso 0.5 1 calc R U P H -1
C103 C 0.0397(9) 0.6028(9) 0.5034(3) 0.068(3) Uani 0.5 1 d D U P H -1
H103 H 0.049759 0.670189 0.508579 0.082 Uiso 0.5 1 calc R U P H -1
C104 C 0.1069(9) 0.5540(8) 0.4852(3) 0.065(3) Uani 0.5 1 d D U P H -1
H104 H 0.163458 0.586875 0.478374 0.078 Uiso 0.5 1 calc R U P H -1
C105 C 0.0904(8) 0.4593(8) 0.4775(3) 0.062(3) Uani 0.5 1 d D U P H -1
H105 H 0.135412 0.425619 0.464630 0.075 Uiso 0.5 1 calc R U P H -1
C106 C 0.0095(9) 0.4097(9) 0.4877(3) 0.059(3) Uani 0.5 1 d D U P H -1
H106 H -0.000284 0.342541 0.482036 0.070 Uiso 0.5 1 calc R U P H -1

loop_
_atom_site_aniso_label
_atom_site_aniso_U_11
_atom_site_aniso_U_22
_atom_site_aniso_U_33
_atom_site_aniso_U_23
_atom_site_aniso_U_13
_atom_site_aniso_U_12
Ag1 0.02145(12) 0.02844(14) 0.01633(12) -0.00154(10) 0.00613(9) -0.00007(10)
Al1 0.038(2) 0.039(3) 0.022(2) -0.0050(17) 0.0081(19) -0.0035(17)
Cl1 0.0350(11) 0.074(2) 0.0267(12) 0.0141(12) 0.0089(9) 0.0021(14)
Cl2 0.0504(13) 0.0537(15) 0.096(2) -0.0368(15) 0.0075(13) 0.0000(11)
Cl3 0.037(2) 0.039(3) 0.034(2) -0.0003(16) -0.0020(14) 0.0070(17)
Cl4 0.033(2) 0.052(2) 0.0249(15) 0.0023(17) 0.0107(14) -0.0071(19)
Sb1A 0.050(4) 0.045(3) 0.029(4) -0.008(3) 0.013(3) -0.005(3)
F1A 0.051(9) 0.057(9) 0.038(10) 0.003(8) 0.006(8) -0.013(8)
F2A 0.056(10) 0.064(10) 0.045(8) -0.029(9) 0.005(9) -0.011(9)
F3A 0.049(8) 0.057(9) 0.039(8) -0.003(7) 0.008(7) -0.001(8)
F4A 0.042(8) 0.058(9) 0.031(8) -0.001(8) 0.014(8) -0.004(8)
Al1A 0.032(3) 0.044(3) 0.019(3) -0.004(3) 0.002(2) -0.001(3)
Cl1A 0.0291(14) 0.052(2) 0.036(2) 0.0119(16) 0.0010(13) 0.0010(15)
Cl2A 0.107(4) 0.084(3) 0.060(2) -0.046(2) -0.005(2) 0.002(3)
Cl3A 0.038(3) 0.046(4) 0.039(3) 0.002(3) 0.001(2) 0.008(3)
Cl4A 0.038(3) 0.087(6) 0.047(3) 0.021(3) 0.016(2) 0.012(3)
P1 0.0197(4) 0.0299(4) 0.0160(4) 0.0009(3) 0.0059(3) 0.0005(3)
Si1 0.0240(4) 0.0272(5) 0.0186(4) -0.0009(4) 0.0061(3) -0.0021(4)
F1 0.0243(9) 0.0406(11) 0.0319(11) 0.0047(9) 0.0053(8) -0.0008(8)
N1 0.0312(14) 0.0282(15) 0.0150(13) -0.0020(11) 0.0065(11) -0.0023(11)
Si2 0.0196(4) 0.0298(5) 0.0223(4) 0.0004(4) 0.0002(3) -0.0020(3)
F2 0.0360(10) 0.0261(10) 0.0197(9) -0.0014(7) 0.0087(8) -0.0008(8)
N2 0.0311(15) 0.0336(16) 0.0184(14) -0.0013(12) 0.0029(11) -0.0086(12)
C2 0.0193(15) 0.0345(19) 0.0227(17) -0.0039(14) 0.0073(12) -0.0033(13)
P3 0.0183(4) 0.0268(4) 0.0159(4) -0.0017(3) 0.0044(3) -0.0001(3)
F3 0.0388(11) 0.0320(11) 0.0477(13) -0.0006(9) -0.0102(10) 0.0033(9)
C3 0.0296(17) 0.0299(18) 0.0185(16) -0.0014(13) 0.0061(13) -0.0033(14)
F4 0.0207(9) 0.0437(11) 0.0273(10) -0.0060(9) 0.0089(8) 0.0003(8)
N4 0.0185(12) 0.0320(15) 0.0163(13) 0.0016(11) 0.0014(10) -0.0034(11)
C4 0.0298(17) 0.037(2) 0.0259(18) 0.0026(15) 0.0109(14) 0.0004(15)
C5 0.0312(18) 0.042(2) 0.035(2) 0.0045(16) 0.0054(15) -0.0110(16)
C6 0.046(2) 0.0296(19) 0.0304(19) 0.0021(15) -0.0036(17) -0.0084(16)
C7 0.040(2) 0.0317(19) 0.0246(18) -0.0046(14) 0.0018(15) 0.0024(15)
C8 0.0275(17) 0.0355(19) 0.0250(17) -0.0054(15) 0.0054(14) -0.0003(14)
C9 0.057(2) 0.0286(19) 0.0190(17) 0.0016(14) -0.0012(16) -0.0027(17)
C10 0.100(4) 0.035(2) 0.032(2) 0.0021(17) -0.019(2) 0.000(2)
C11 0.097(4) 0.054(3) 0.030(2) -0.0029(19) 0.028(2) -0.015(3)
C12 0.076(3) 0.035(2) 0.036(2) 0.0017(17) -0.020(2) -0.002(2)
C13 0.056(2) 0.043(2) 0.0175(17) -0.0012(15) 0.0011(16) -0.0206(18)
C14 0.077(3) 0.073(3) 0.034(2) 0.014(2) -0.021(2) -0.043(3)
C15 0.112(4) 0.047(3) 0.024(2) -0.0069(18) 0.021(2) -0.010(3)
C16 0.058(2) 0.049(2) 0.0219(18) 0.0025(16) -0.0021(17) -0.0193(19)
C17 0.0246(16) 0.0280(17) 0.0184(15) -0.0022(13) 0.0041(12) -0.0033(13)
C18 0.0214(15) 0.0353(18) 0.0156(15) 0.0009(13) 0.0048(12) -0.0021(13)
C19 0.040(2) 0.0333(19) 0.0294(19) -0.0028(15) 0.0199(16) -0.0032(16)
C20 0.0351(19) 0.040(2) 0.040(2) 0.0065(17) 0.0231(16) 0.0087(16)
C21 0.0219(17) 0.051(2) 0.039(2) 0.0157(18) 0.0081(15) 0.0000(16)
C22 0.0293(18) 0.042(2) 0.0327(19) -0.0017(16) 0.0036(15) -0.0105(16)
C23 0.0257(16) 0.0364(19) 0.0226(17) -0.0023(14) 0.0079(13) -0.0014(14)
N3 0.0340(16) 0.0450(18) 0.0204(14) 0.0115(13) -0.0031(12) -0.0171(13)
C24 0.045(2) 0.044(2) 0.0215(17) 0.0126(15) -0.0002(15) -0.0143(17)
C25 0.042(3) 0.054(3) 0.018(2) 0.007(2) 0.0066(18) -0.005(2)
C26 0.048(3) 0.040(3) 0.049(3) 0.017(2) 0.005(2) -0.002(2)
C27 0.044(3) 0.082(4) 0.026(3) 0.020(3) -0.003(2) -0.024(3)
C25A 0.067(14) 0.058(10) 0.024(9) 0.004(7) 0.001(9) 0.003(9)
C26A 0.039(8) 0.052(10) 0.042(11) 0.023(9) 0.002(9) -0.006(7)
C27A 0.038(7) 0.056(11) 0.026(9) 0.004(8) -0.004(7) -0.017(6)
C28 0.0241(16) 0.0411(19) 0.0175(16) 0.0083(14) 0.0023(13) -0.0018(14)
C29 0.031(3) 0.052(4) 0.023(3) 0.008(3) -0.005(3) -0.008(3)
C30 0.044(4) 0.046(4) 0.026(4) 0.008(3) 0.006(3) 0.006(3)
C31 0.023(3) 0.067(6) 0.030(4) 0.015(4) 0.008(3) -0.002(3)
C29A 0.041(4) 0.057(5) 0.015(3) -0.007(3) -0.001(3) 0.008(4)
C30A 0.029(3) 0.067(6) 0.021(4) 0.010(4) 0.003(3) 0.011(4)
C31A 0.038(4) 0.049(5) 0.035(5) 0.020(4) -0.004(4) -0.009(4)
C32 0.0219(15) 0.0277(17) 0.0160(15) -0.0021(12) 0.0021(12) -0.0007(13)
C33 0.0294(17) 0.0265(18) 0.0260(17) -0.0027(13) 0.0060(14) -0.0015(13)
C34 0.0259(17) 0.0339(19) 0.0320(19) -0.0047(15) 0.0077(14) 0.0026(14)
C35 0.0218(16) 0.037(2) 0.0305(18) -0.0049(15) 0.0102(14) -0.0001(14)
C36 0.0231(15) 0.0317(18) 0.0212(16) 0.0012(13) 0.0069(13) -0.0013(13)
C37 0.0214(15) 0.0317(17) 0.0147(15) -0.0017(13) 0.0020(12) 0.0008(13)
C38 0.0214(15) 0.0280(17) 0.0222(16) 0.0022(13) 0.0069(13) 0.0032(13)
C39 0.0260(16) 0.0361(19) 0.0223(17) 0.0056(14) 0.0036(13) 0.0019(14)
C40 0.0252(17) 0.038(2) 0.0294(18) 0.0039(15) 0.0027(14) -0.0043(14)
C41 0.0348(19) 0.037(2) 0.036(2) 0.0084(16) 0.0067(16) -0.0065(16)
C42 0.042(2) 0.043(2) 0.0246(18) 0.0091(16) 0.0109(16) -0.0056(17)
C43 0.0316(18) 0.038(2) 0.0192(16) 0.0011(14) 0.0051(14) 0.0004(15)
C44 0.0222(15) 0.0308(17) 0.0209(16) 0.0018(13) 0.0042(13) -0.0013(13)
C45 0.0250(16) 0.0321(18) 0.0258(17) -0.0021(14) 0.0054(13) 0.0027(14)
C46 0.0346(19) 0.044(2) 0.0190(17) -0.0003(15) 0.0056(14) 0.0029(16)
C47 0.0318(19) 0.063(3) 0.0230(18) 0.0009(17) -0.0045(15) 0.0037(18)
C48 0.0228(17) 0.080(3) 0.030(2) -0.003(2) 0.0017(15) 0.0081(19)
C49 0.0234(16) 0.056(2) 0.0229(17) -0.0007(16) 0.0088(14) 0.0074(16)
C50 0.0206(15) 0.0287(17) 0.0186(15) 0.0045(13) 0.0050(12) 0.0000(13)
C51 0.0208(15) 0.0331(19) 0.0257(17) 0.0032(14) 0.0056(13) 0.0008(13)
C52 0.0267(17) 0.0348(19) 0.0279(18) 0.0037(15) 0.0106(14) 0.0072(14)
C53 0.0271(16) 0.0292(18) 0.0274(17) -0.0026(14) 0.0061(14) 0.0015(14)
C54 0.0221(15) 0.0302(17) 0.0212(16) -0.0017(13) 0.0046(13) -0.0010(13)
C55 0.0220(15) 0.0277(17) 0.0165(15) 0.0032(12) 0.0047(12) 0.0000(12)
C56 0.0197(15) 0.0243(16) 0.0224(16) -0.0016(13) 0.0020(12) 0.0008(12)
C57 0.0239(15) 0.0299(17) 0.0196(16) -0.0012(13) 0.0024(13) 0.0037(13)
C58 0.0248(16) 0.0299(18) 0.0320(19) 0.0007(14) 0.0061(14) -0.0029(14)
C59 0.0250(17) 0.0342(19) 0.0344(19) -0.0059(15) 0.0003(15) -0.0055(14)
C60 0.0313(18) 0.042(2) 0.0247(18) -0.0016(15) -0.0060(15) -0.0016(15)
C61 0.0257(16) 0.0345(18) 0.0220(16) -0.0021(14) 0.0034(13) -0.0016(14)
C62 0.0199(15) 0.0304(18) 0.0211(16) 0.0005(13) 0.0010(12) -0.0051(13)
C63 0.0295(17) 0.0320(18) 0.0216(17) -0.0040(14) -0.0002(14) -0.0003(14)
C64 0.042(2) 0.0306(19) 0.0293(19) -0.0028(15) -0.0055(16) -0.0010(15)
C65 0.0379(19) 0.034(2) 0.0292(19) 0.0103(15) -0.0055(16) -0.0097(16)
C66 0.0344(19) 0.045(2) 0.0216(17) 0.0032(15) 0.0063(14) -0.0069(16)
C67 0.0271(16) 0.0312(19) 0.0242(17) -0.0009(14) 0.0067(13) 0.0000(14)
C68 0.040(4) 0.086(7) 0.050(4) 0.008(4) 0.002(4) -0.011(4)
C69 0.035(3) 0.052(4) 0.045(3) 0.004(3) 0.005(2) 0.002(2)
C70 0.027(3) 0.042(5) 0.042(4) -0.005(4) 0.013(3) 0.001(4)
C71 0.034(3) 0.050(4) 0.057(4) -0.011(3) 0.002(3) 0.001(2)
C72 0.058(4) 0.055(5) 0.051(4) 0.001(3) 0.003(3) 0.008(4)
C73 0.055(4) 0.108(8) 0.060(5) 0.026(6) 0.007(4) -0.019(4)
C74 0.065(5) 0.115(7) 0.050(4) 0.009(5) 0.009(4) -0.051(5)
C68A 0.15(3) 0.071(17) 0.048(8) 0.005(10) 0.021(11) 0.035(19)
C69A 0.059(7) 0.057(7) 0.043(6) -0.015(6) 0.023(5) 0.004(6)
C70A 0.028(7) 0.048(11) 0.074(9) -0.007(9) -0.005(7) 0.005(7)
C71A 0.041(6) 0.048(8) 0.083(9) 0.006(7) 0.008(6) 0.006(6)
C72A 0.033(6) 0.040(7) 0.071(8) -0.010(6) 0.022(5) 0.007(5)
C73A 0.061(10) 0.117(15) 0.051(8) -0.003(9) 0.008(8) -0.042(9)
C74A 0.034(7) 0.130(13) 0.059(8) 0.016(10) 0.019(7) -0.015(8)
C75 0.036(4) 0.061(5) 0.041(4) -0.002(4) 0.000(3) 0.000(4)
C76 0.031(4) 0.033(4) 0.042(5) 0.005(5) 0.010(4) 0.006(3)
C77 0.056(7) 0.087(8) 0.053(7) -0.003(7) 0.020(6) -0.022(6)
C78 0.074(9) 0.135(12) 0.054(7) 0.001(8) 0.035(6) -0.043(8)
C79 0.079(8) 0.044(6) 0.043(6) 0.004(6) 0.024(5) -0.001(6)
C80 0.042(5) 0.066(6) 0.044(6) 0.007(6) 0.001(5) 0.004(4)
C81 0.032(5) 0.071(7) 0.043(5) 0.008(5) 0.006(4) 0.002(4)
C100 0.117(10) 0.118(11) 0.070(8) 0.034(8) 0.006(7) -0.001(8)
C101 0.088(7) 0.068(6) 0.037(5) 0.005(4) -0.005(5) 0.022(6)
C102 0.096(8) 0.065(6) 0.041(6) -0.002(5) -0.007(5) 0.034(6)
C103 0.099(7) 0.054(6) 0.049(6) -0.007(5) -0.020(5) 0.022(6)
C104 0.089(8) 0.057(5) 0.048(6) 0.006(5) -0.019(5) 0.015(6)
C105 0.089(7) 0.055(5) 0.042(5) 0.006(4) -0.011(5) 0.028(5)
C106 0.090(7) 0.049(6) 0.036(5) -0.007(5) -0.008(5) 0.021(5)

loop_
_atom_type_symbol
_atom_type_description
_atom_type_scat_dispersion_real
_atom_type_scat_dispersion_imag
_atom_type_scat_source
C C 0.0033 0.0016 'International Tables Vol C Tables 4.2.6.8 and 6.1.1.4'
H H 0.0000 0.0000 'International Tables Vol C Tables 4.2.6.8 and 6.1.1.4'
Ag Ag -0.8971 1.1015 'International Tables Vol C Tables 4.2.6.8 and 6.1.1.4'
Al Al 0.0645 0.0514 'International Tables Vol C Tables 4.2.6.8 and 6.1.1.4'
Cl Cl 0.1484 0.1585 'International Tables Vol C Tables 4.2.6.8 and 6.1.1.4'
F F 0.0171 0.0103 'International Tables Vol C Tables 4.2.6.8 and 6.1.1.4'
N N 0.0061 0.0033 'International Tables Vol C Tables 4.2.6.8 and 6.1.1.4'
P P 0.1023 0.0942 'International Tables Vol C Tables 4.2.6.8 and 6.1.1.4'
Si Si 0.0817 0.0704 'International Tables Vol C Tables 4.2.6.8 and 6.1.1.4'
Sb Sb -0.5866 1.5461 'International Tables Vol C Tables 4.2.6.8 and 6.1.1.4'

loop_
_geom_angle_atom_site_label_1
_geom_angle_atom_site_label_2
_geom_angle_atom_site_label_3
_geom_angle
_geom_angle_site_symmetry_1
_geom_angle_site_symmetry_3
_geom_angle_publ_flag
P3 Ag1 P1 157.06(3) . . ?
Cl4 Al1 Cl3 112.8(4) . . ?
Cl4 Al1 Cl1 107.1(4) . . ?
Cl3 Al1 Cl1 108.7(4) . . ?
Cl4 Al1 Cl2 110.2(4) . . ?
Cl3 Al1 Cl2 106.2(4) . . ?
Cl1 Al1 Cl2 111.8(3) . . ?
F2A Sb1A F3A 163(2) . . ?
F2A Sb1A F1A 123(2) . . ?
F3A Sb1A F1A 73.6(17) . . ?
F2A Sb1A F4A 97.3(19) . . ?
F3A Sb1A F4A 85.4(17) . . ?
F1A Sb1A F4A 93(2) . . ?
Cl4A Al1A Cl1A 106.6(5) . . ?
Cl4A Al1A Cl2A 110.2(6) . . ?
Cl1A Al1A Cl2A 112.0(5) . . ?
Cl4A Al1A Cl3A 110.6(6) . . ?
Cl1A Al1A Cl3A 109.5(6) . . ?
Cl2A Al1A Cl3A 107.9(5) . . ?
C44 P1 C38 104.20(15) . . ?
C44 P1 C37 105.66(14) . . ?
C38 P1 C37 104.11(14) . . ?
C44 P1 Ag1 114.88(11) . . ?
C38 P1 Ag1 108.13(11) . . ?
C37 P1 Ag1 118.46(10) . . ?
F1 Si1 F2 92.15(11) . . ?
F1 Si1 N1 123.25(12) . . ?
F2 Si1 N1 95.27(11) . . ?
F1 Si1 C32 115.68(12) . . ?
F2 Si1 C32 97.65(12) . . ?
N1 Si1 C32 118.83(14) . . ?
F1 Si1 N2 90.38(12) . . ?
F2 Si1 N2 162.32(11) . . ?
N1 Si1 N2 68.90(12) . . ?
C32 Si1 N2 96.99(13) . . ?
F1 Si1 C2 107.17(11) . . ?
F2 Si1 C2 129.58(11) . . ?
N1 Si1 C2 35.30(11) . . ?
C32 Si1 C2 113.49(13) . . ?
N2 Si1 C2 33.74(11) . . ?
C2 N1 C9 130.1(3) . . ?
C2 N1 Si1 95.1(2) . . ?
C9 N1 Si1 134.8(2) . . ?
F3 Si2 F4 91.36(11) . . ?
F3 Si2 N4 128.37(12) . . ?
F4 Si2 N4 95.45(11) . . ?
F3 Si2 C50 114.99(13) . . ?
F4 Si2 C50 97.31(12) . . ?
N4 Si2 C50 114.72(13) . . ?
F3 Si2 N3 90.50(13) . . ?
F4 Si2 N3 161.03(12) . . ?
N4 Si2 N3 68.88(12) . . ?
C50 Si2 N3 98.99(13) . . ?
F3 Si2 C17 111.35(12) . . ?
F4 Si2 C17 129.64(11) . . ?
N4 Si2 C17 35.20(11) . . ?
C50 Si2 C17 110.97(13) . . ?
N3 Si2 C17 33.70(11) . . ?
C2 N2 C13 129.4(3) . . ?
C2 N2 Si1 89.2(2) . . ?
C13 N2 Si1 140.5(2) . . ?
N2 C2 N1 106.4(3) . . ?
N2 C2 C3 127.3(3) . . ?
N1 C2 C3 126.2(3) . . ?
N2 C2 Si1 57.06(17) . . ?
N1 C2 Si1 49.64(15) . . ?
C3 C2 Si1 171.1(2) . . ?
C62 P3 C56 102.73(14) . . ?
C62 P3 C55 104.80(14) . . ?
C56 P3 C55 104.70(14) . . ?
C62 P3 Ag1 115.07(11) . . ?
C56 P3 Ag1 108.49(11) . . ?
C55 P3 Ag1 119.37(10) . . ?
C8 C3 C4 119.8(3) . . ?
C8 C3 C2 122.0(3) . . ?
C4 C3 C2 118.1(3) . . ?
C17 N4 C28 128.4(2) . . ?
C17 N4 Si2 93.96(19) . . ?
C28 N4 Si2 137.2(2) . . ?
C5 C4 C3 119.4(3) . . ?
C4 C5 C6 120.7(3) . . ?
C7 C6 C5 119.6(3) . . ?
C8 C7 C6 120.3(3) . . ?
C3 C8 C7 120.2(3) . . ?
N1 C9 C11 107.8(3) . . ?
N1 C9 C12 108.7(3) . . ?
C11 C9 C12 110.3(3) . . ?
N1 C9 C10 113.0(3) . . ?
C11 C9 C10 109.7(3) . . ?
C12 C9 C10 107.4(3) . . ?
N2 C13 C15 110.0(3) . . ?
N2 C13 C16 106.0(3) . . ?
C15 C13 C16 108.4(3) . . ?
N2 C13 C14 111.4(3) . . ?
C15 C13 C14 111.4(4) . . ?
C16 C13 C14 109.4(3) . . ?
N3 C17 N4 107.1(3) . . ?
N3 C17 C18 124.8(3) . . ?
N4 C17 C18 128.1(3) . . ?
N3 C17 Si2 56.25(17) . . ?
N4 C17 Si2 50.84(14) . . ?
C18 C17 Si2 178.0(2) . . ?
C23 C18 C19 119.8(3) . . ?
C23 C18 C17 119.4(3) . . ?
C19 C18 C17 120.6(3) . . ?
C20 C19 C18 119.4(3) . . ?
C21 C20 C19 120.5(3) . . ?
C20 C21 C22 120.3(3) . . ?
C21 C22 C23 119.7(3) . . ?
C18 C23 C22 120.3(3) . . ?
C17 N3 C24 130.6(3) . . ?
C17 N3 Si2 90.1(2) . . ?
C24 N3 Si2 137.3(2) . . ?
C26A C24 N3 119.6(8) . . ?
C26A C24 C25A 123.2(11) . . ?
N3 C24 C25A 102.2(8) . . ?
N3 C24 C27 107.7(3) . . ?
N3 C24 C26 109.1(3) . . ?
C27 C24 C26 113.7(4) . . ?
N3 C24 C25 112.2(3) . . ?
C27 C24 C25 106.7(4) . . ?
C26 C24 C25 107.5(3) . . ?
C26A C24 C27A 103.2(9) . . ?
N3 C24 C27A 103.8(7) . . ?
C25A C24 C27A 101.9(10) . . ?
C30A C28 N4 116.4(4) . . ?
N4 C28 C31 113.2(4) . . ?
C30A C28 C31A 112.3(5) . . ?
N4 C28 C31A 110.5(4) . . ?
N4 C28 C29 114.0(3) . . ?
C31 C28 C29 111.7(5) . . ?
C30A C28 C29A 107.0(5) . . ?
N4 C28 C29A 102.2(3) . . ?
C31A C28 C29A 107.5(5) . . ?
N4 C28 C30 105.0(3) . . ?
C31 C28 C30 105.3(5) . . ?
C29 C28 C30 106.8(4) . . ?
C33 C32 C37 117.5(3) . . ?
C33 C32 Si1 115.5(2) . . ?
C37 C32 Si1 126.9(2) . . ?
C34 C33 C32 122.2(3) . . ?
C35 C34 C33 119.5(3) . . ?
C34 C35 C36 120.2(3) . . ?
C35 C36 C37 120.9(3) . . ?
C36 C37 C32 119.6(3) . . ?
C36 C37 P1 118.7(2) . . ?
C32 C37 P1 121.6(2) . . ?
C43 C38 C39 118.7(3) . . ?
C43 C38 P1 124.0(2) . . ?
C39 C38 P1 117.3(2) . . ?
C40 C39 C38 120.9(3) . . ?
C39 C40 C41 119.6(3) . . ?
C42 C41 C40 119.7(3) . . ?
C41 C42 C43 120.8(3) . . ?
C42 C43 C38 120.2(3) . . ?
C49 C44 C45 119.3(3) . . ?
C49 C44 P1 118.4(2) . . ?
C45 C44 P1 122.3(2) . . ?
C46 C45 C44 120.1(3) . . ?
C45 C46 C47 120.3(3) . . ?
C48 C47 C46 119.7(3) . . ?
C47 C48 C49 120.6(3) . . ?
C48 C49 C44 120.1(3) . . ?
C55 C50 C51 116.5(3) . . ?
C55 C50 Si2 127.4(2) . . ?
C51 C50 Si2 115.9(2) . . ?
C52 C51 C50 122.5(3) . . ?
C51 C52 C53 120.0(3) . . ?
C54 C53 C52 119.2(3) . . ?
C53 C54 C55 121.3(3) . . ?
C54 C55 C50 120.5(3) . . ?
C54 C55 P3 118.2(2) . . ?
C50 C55 P3 121.3(2) . . ?
C57 C56 C61 119.2(3) . . ?
C57 C56 P3 118.0(2) . . ?
C61 C56 P3 122.9(2) . . ?
C58 C57 C56 120.6(3) . . ?
C57 C58 C59 119.9(3) . . ?
C60 C59 C58 119.9(3) . . ?
C59 C60 C61 120.6(3) . . ?
C60 C61 C56 119.8(3) . . ?
C63 C62 C67 119.6(3) . . ?
C63 C62 P3 118.8(2) . . ?
C67 C62 P3 121.5(2) . . ?
C62 C63 C64 120.3(3) . . ?
C65 C64 C63 119.7(3) . . ?
C66 C65 C64 120.4(3) . . ?
C65 C66 C67 120.2(3) . . ?
C66 C67 C62 119.9(3) . . ?
C70 C69 C74 116.7(6) . . ?
C70 C69 C68 122.6(6) . . ?
C74 C69 C68 120.6(6) . . ?
C69 C70 C71 121.7(6) . . ?
C72 C71 C70 121.6(6) . . ?
C71 C72 C73 117.9(7) . . ?
C74 C73 C72 121.4(7) . . ?
C73 C74 C69 120.7(7) . . ?
C70A C69A C74A 116.6(11) . . ?
C70A C69A C68A 120.7(14) . . ?
C74A C69A C68A 122.6(14) . . ?
C71A C70A C69A 122.7(14) . . ?
C72A C71A C70A 120.3(13) . . ?
C71A C72A C73A 118.9(12) . . ?
C72A C73A C74A 121.1(13) . . ?
C73A C74A C69A 119.6(12) . . ?
C77 C76 C81 116.3(8) . . ?
C77 C76 C75 120.6(8) . . ?
C81 C76 C75 122.8(7) . . ?
C76 C77 C78 121.7(9) . . ?
C79 C78 C77 120.6(10) . . ?
C78 C79 C80 118.9(9) . . ?
C81 C80 C79 120.0(9) . . ?
C80 C81 C76 122.3(9) . . ?
C106 C101 C102 118.3(9) . . ?
C106 C101 C100 119.0(11) . . ?
C102 C101 C100 122.8(11) . . ?
C103 C102 C101 120.4(10) . . ?
C102 C103 C104 121.1(11) . . ?
C105 C104 C103 118.7(11) . . ?
C104 C105 C106 121.5(11) . . ?
C101 C106 C105 120.1(10) . . ?

loop_
_geom_bond_atom_site_label_1
_geom_bond_atom_site_label_2
_geom_bond_distance
_geom_bond_site_symmetry_2
_geom_bond_publ_flag
Ag1 P3 2.4291(8) . ?
Ag1 P1 2.4350(10) . ?
Al1 Cl4 2.131(8) . ?
Al1 Cl3 2.136(8) . ?
Al1 Cl1 2.137(6) . ?
Al1 Cl2 2.137(8) . ?
Sb1A F2A 1.84(3) . ?
Sb1A F3A 1.86(3) . ?
Sb1A F1A 1.99(3) . ?
Sb1A F4A 1.99(3) . ?
Al1A Cl4A 2.113(10) . ?
Al1A Cl1A 2.116(10) . ?
Al1A Cl2A 2.131(9) . ?
Al1A Cl3A 2.152(10) . ?
P1 C44 1.818(3) . ?
P1 C38 1.824(3) . ?
P1 C37 1.841(3) . ?
Si1 F1 1.606(2) . ?
Si1 F2 1.6577(19) . ?
Si1 N1 1.801(3) . ?
Si1 C32 1.880(3) . ?
Si1 N2 1.976(3) . ?
Si1 C2 2.354(3) . ?
N1 C2 1.366(4) . ?
N1 C9 1.493(4) . ?
Si2 F3 1.606(2) . ?
Si2 F4 1.654(2) . ?
Si2 N4 1.823(3) . ?
Si2 C50 1.883(3) . ?
Si2 N3 1.951(3) . ?
Si2 C17 2.346(3) . ?
N2 C2 1.308(4) . ?
N2 C13 1.486(4) . ?
C2 C3 1.484(5) . ?
P3 C62 1.822(3) . ?
P3 C56 1.830(3) . ?
P3 C55 1.844(3) . ?
C3 C8 1.383(5) . ?
C3 C4 1.403(5) . ?
N4 C17 1.355(4) . ?
N4 C28 1.492(4) . ?
C4 C5 1.382(5) . ?
C5 C6 1.387(5) . ?
C6 C7 1.384(5) . ?
C7 C8 1.383(5) . ?
C9 C11 1.523(5) . ?
C9 C12 1.526(5) . ?
C9 C10 1.526(5) . ?
C13 C15 1.522(6) . ?
C13 C16 1.528(5) . ?
C13 C14 1.529(5) . ?
C17 N3 1.302(4) . ?
C17 C18 1.495(4) . ?
C18 C23 1.380(5) . ?
C18 C19 1.393(5) . ?
C19 C20 1.393(5) . ?
C20 C21 1.372(5) . ?
C21 C22 1.379(5) . ?
C22 C23 1.393(5) . ?
N3 C24 1.488(4) . ?
C24 C26A 1.458(11) . ?
C24 C25A 1.494(11) . ?
C24 C27 1.495(5) . ?
C24 C26 1.497(6) . ?
C24 C25 1.596(5) . ?
C24 C27A 1.643(11) . ?
C28 C30A 1.483(7) . ?
C28 C31 1.494(6) . ?
C28 C31A 1.498(7) . ?
C28 C29 1.500(6) . ?
C28 C29A 1.603(7) . ?
C28 C30 1.613(7) . ?
C32 C33 1.398(4) . ?
C32 C37 1.417(4) . ?
C33 C34 1.391(5) . ?
C34 C35 1.377(5) . ?
C35 C36 1.380(5) . ?
C36 C37 1.405(4) . ?
C38 C43 1.394(4) . ?
C38 C39 1.395(4) . ?
C39 C40 1.386(5) . ?
C40 C41 1.391(5) . ?
C41 C42 1.377(5) . ?
C42 C43 1.382(5) . ?
C44 C49 1.394(4) . ?
C44 C45 1.398(4) . ?
C45 C46 1.384(5) . ?
C46 C47 1.388(5) . ?
C47 C48 1.380(5) . ?
C48 C49 1.383(5) . ?
C50 C55 1.413(4) . ?
C50 C51 1.413(4) . ?
C51 C52 1.378(5) . ?
C52 C53 1.386(5) . ?
C53 C54 1.385(4) . ?
C54 C55 1.395(4) . ?
C56 C57 1.392(4) . ?
C56 C61 1.394(4) . ?
C57 C58 1.384(4) . ?
C58 C59 1.389(5) . ?
C59 C60 1.375(5) . ?
C60 C61 1.392(5) . ?
C62 C63 1.381(5) . ?
C62 C67 1.397(5) . ?
C63 C64 1.392(5) . ?
C64 C65 1.384(5) . ?
C65 C66 1.376(5) . ?
C66 C67 1.385(5) . ?
C68 C69 1.497(8) . ?
C69 C70 1.370(8) . ?
C69 C74 1.418(8) . ?
C70 C71 1.389(8) . ?
C71 C72 1.344(8) . ?
C72 C73 1.403(9) . ?
C73 C74 1.358(9) . ?
C68A C69A 1.495(14) . ?
C69A C70A 1.365(12) . ?
C69A C74A 1.412(12) . ?
C70A C71A 1.361(12) . ?
C71A C72A 1.353(12) . ?
C72A C73A 1.364(12) . ?
C73A C74A 1.379(12) . ?
C75 C76 1.508(10) . ?
C76 C77 1.369(10) . ?
C76 C81 1.391(10) . ?
C77 C78 1.373(11) . ?
C78 C79 1.368(11) . ?
C79 C80 1.369(10) . ?
C80 C81 1.360(10) . ?
C100 C101 1.489(13) . ?
C101 C106 1.381(11) . ?
C101 C102 1.388(11) . ?
C102 C103 1.361(11) . ?
C103 C104 1.385(11) . ?
C104 C105 1.344(11) . ?
C105 C106 1.382(11) . ?
